data_7159765
loop_
_publ_author_name
'Dai, Zhenyun'
'Xu, Chenyong'
'Tian, Rongqiang'
'Duan, Zheng'

_publ_section_title
;
 Towards tetrasubstituted furans through rearrangement and
 cyclodimerization of acetylenic ketones
;
_journal_issue 6
_journal_name_full 'Organic &amp; Biomolecular Chemistry'
_journal_page_first 1172
_journal_page_last 1175
_journal_paper_doi 10.1039/D3OB02036C
_journal_volume 22
_journal_year 2024
_chemical_absolute_configuration unk
_chemical_formula_moiety 'C44 H50 B O4 P'
_chemical_formula_sum 'C44 H50 B O4 P'
_chemical_formula_weight 684.683
_space_group_crystal_system orthorhombic
_space_group_IT_number 19
_space_group_name_Hall 'P 2ac 2ab'
_space_group_name_H-M_alt 'P 21 21 21'
_symmetry_Int_Tables_number 19
_atom_sites_solution_primary iterative
_audit_creation_date 2023-03-17
_audit_creation_method
;
Olex2 1.5
(compiled 2022.04.07 svn.rca3783a0 for OlexSys, GUI svn.r6498)
;
_audit_update_record
;
2023-03-17 deposited with the CCDC.	2024-01-10 downloaded from the CCDC.
;
_cell_angle_alpha 90.00(3)
_cell_angle_beta 90.00(3)
_cell_angle_gamma 90.00(3)
_cell_formula_units_Z 4
_cell_length_a 10.982(2)
_cell_length_b 15.999(3)
_cell_length_c 21.423(4)
_cell_measurement_reflns_used 7237
_cell_measurement_temperature 300(2)
_cell_measurement_theta_max 20.456
_cell_measurement_theta_min 2.247
_cell_volume 3764.0(12)
_computing_molecular_graphics 'Olex2 1.5 (Dolomanov et al., 2009)'
_computing_publication_material 'Olex2 1.5 (Dolomanov et al., 2009)'
_computing_structure_refinement 'olex2.refine 1.5 (Bourhis et al., 2015)'
_computing_structure_solution 'olex2.solve 1.5 (Bourhis et al., 2015)'
_diffrn_ambient_temperature 300.00
_diffrn_measured_fraction_theta_full 0.9981
_diffrn_measured_fraction_theta_max 0.9981
_diffrn_measurement_device_type Bruker
_diffrn_radiation_type 'Mo K\a'
_diffrn_radiation_wavelength 0.71073
_diffrn_reflns_av_R_equivalents 0.1161
_diffrn_reflns_av_unetI/netI 0.0891
_diffrn_reflns_Laue_measured_fraction_full 0.9981
_diffrn_reflns_Laue_measured_fraction_max 0.9981
_diffrn_reflns_limit_h_max 14
_diffrn_reflns_limit_h_min -12
_diffrn_reflns_limit_k_max 20
_diffrn_reflns_limit_k_min -20
_diffrn_reflns_limit_l_max 28
_diffrn_reflns_limit_l_min -27
_diffrn_reflns_number 73466
_diffrn_reflns_point_group_measured_fraction_full 0.9988
_diffrn_reflns_point_group_measured_fraction_max 0.9988
_diffrn_reflns_theta_full 24.9951
_diffrn_reflns_theta_max 25.00
_diffrn_reflns_theta_min 2.08
_exptl_absorpt_coefficient_mu 0.115
_exptl_crystal_colour 'clear light colourless'
_exptl_crystal_colour_lustre clear
_exptl_crystal_colour_modifier light
_exptl_crystal_colour_primary colourless
_exptl_crystal_density_diffrn 1.208
_exptl_crystal_description block
_exptl_crystal_F_000 1465.215
_exptl_crystal_size_max 0.2
_exptl_crystal_size_mid 0.1
_exptl_crystal_size_min 0.1
_refine_diff_density_max 0.1807
_refine_diff_density_min -0.2036
_refine_diff_density_rms 0.0426
_refine_ls_abs_structure_details 'Hooft, R.W.W., Straver, L.H., Spek, A.L. (2010). J. Appl. Cryst., 43, 665-668.'
_refine_ls_abs_structure_Flack 0.00(8)
_refine_ls_d_res_high 0.8410
_refine_ls_d_res_low 9.7730
_refine_ls_goodness_of_fit_ref 1.0453
_refine_ls_hydrogen_treatment constr
_refine_ls_matrix_type full
_refine_ls_number_constraints 84
_refine_ls_number_parameters 451
_refine_ls_number_reflns 6619
_refine_ls_number_restraints 0
_refine_ls_restrained_S_all 1.0453
_refine_ls_R_factor_all 0.0666
_refine_ls_R_factor_gt 0.0466
_refine_ls_shift/su_max -0.0008
_refine_ls_shift/su_mean 0.0002
_refine_ls_structure_factor_coef Fsqd
_refine_ls_weighting_details 'w=1/[\s^2^(Fo^2^)+(0.0000P)^2^+0.8438P] where P=(Fo^2^+2Fc^2^)/3'
_refine_ls_weighting_scheme calc
_refine_ls_wR_factor_gt 0.1069
_refine_ls_wR_factor_ref 0.1184
_reflns_Friedel_coverage 1.000
_reflns_limit_h_max 13
_reflns_limit_h_min -13
_reflns_limit_k_max 19
_reflns_limit_k_min -18
_reflns_limit_l_max 25
_reflns_limit_l_min -25
_reflns_number_gt 5193
_reflns_number_total 6619
_reflns_threshold_expression I>=2u(I)
_cod_data_source_file d3ob02036c2.cif
_cod_data_source_block mo_20230114c_0m_a
_cod_depositor_comments 'Adding full bibliography for 7159765--7159766.cif.'
_cod_original_cell_volume 3764.2(12)
_cod_original_sg_symbol_Hall ' P 2ac 2ab'
_cod_database_code 7159765
_olex2_refinement_description
;
1. Fixed Uiso
 At 1.2 times of:
  All B(H,H,H) groups, All C(H) groups, All C(H,H) groups
 At 1.5 times of:
  All C(H,H,H) groups
2.a Riding coordinates:
 C1(H1), C31(H31), C20(H20), C24(H24), C27(H27), C28(H28), C30(H30), C21(H21),
 C39(H39), C14(H14), C18(H18), C23(H23), C33(H33), C44(H44a,H44b), C15(H15),
 C32(H32a,H32b,H32c), C9(H9), C38(H38a,H38b), C17(H17), C43(H43a,H43b),
 C16(H16), C40(H40a,H40b), C34(H34a,H34b), C11(H11), C42(H42a,H42b), C10(H10),
 C7(H7), C37(H37a,H37b), C8(H8), C25(H25a,H25b,H25c), C35(H35a,H35b), C36(H36a,
 H36b), C41(H41a,H41b), B1(H1a,H1b,H1c)
;
_olex2_submission_special_instructions 'No special instructions were received'

loop_
_space_group_symop_id
_space_group_symop_operation_xyz
1 x,y,z
2 x+1/2,-y+1/2,-z
3 -x,y+1/2,-z+1/2
4 -x+1/2,-y,z+1/2

loop_
_atom_site_label
_atom_site_type_symbol
_atom_site_fract_x
_atom_site_fract_y
_atom_site_fract_z
_atom_site_U_iso_or_equiv
_atom_site_adp_type
_atom_site_occupancy
_atom_site_refinement_flags_posn
P1 P 0.54103(7) 0.56120(4) 0.26218(3) 0.04802(19) Uani 1.000000 .
O1 O 0.54523(17) 0.46026(10) 0.39843(9) 0.0507(5) Uani 1.000000 .
O4 O 1.11519(19) 0.53619(13) 0.36754(11) 0.0725(6) Uani 1.000000 .
O2 O 0.2248(2) 0.47507(15) 0.51904(11) 0.0750(7) Uani 1.000000 .
O3 O 0.2884(3) 0.90513(14) 0.46499(13) 0.0893(8) Uani 1.000000 .
C19 C 0.4129(3) 0.66251(16) 0.44105(12) 0.0460(6) Uani 1.000000 .
C5 C 0.4706(3) 0.43585(17) 0.44577(13) 0.0493(6) Uani 1.000000 .
C12 C 0.3237(3) 0.51019(17) 0.52070(14) 0.0506(7) Uani 1.000000 .
C26 C 0.7414(2) 0.56811(17) 0.34762(12) 0.0466(6) Uani 1.000000 .
C4 C 0.4110(3) 0.50400(16) 0.46827(13) 0.0473(6) Uani 1.000000 .
C1 C 0.6053(2) 0.58473(16) 0.34051(12) 0.0465(6) Uani 1.000000 .
H1 H 0.5952(2) 0.64509(16) 0.34633(12) 0.0558(8) Uiso 1.000000 R
C13 C 0.3593(3) 0.56080(16) 0.57528(12) 0.0481(6) Uani 1.000000 .
C31 C 0.7918(3) 0.49024(18) 0.33853(15) 0.0571(8) Uani 1.000000 .
H31 H 0.7414(3) 0.44575(18) 0.32790(15) 0.0686(9) Uiso 1.000000 R
C2 C 0.5321(3) 0.54486(15) 0.39094(13) 0.0481(6) Uani 1.000000 .
C20 C 0.4960(3) 0.72678(18) 0.44737(14) 0.0545(7) Uani 1.000000 .
H20 H 0.5789(3) 0.71493(18) 0.44652(14) 0.0654(9) Uiso 1.000000 R
C29 C 0.9916(3) 0.54200(18) 0.36028(14) 0.0551(7) Uani 1.000000 .
C6 C 0.4787(3) 0.34780(17) 0.46239(13) 0.0516(7) Uani 1.000000 .
C22 C 0.3367(3) 0.82696(18) 0.45733(15) 0.0624(8) Uani 1.000000 .
C24 C 0.2899(3) 0.68275(18) 0.44266(14) 0.0526(7) Uani 1.000000 .
H24 H 0.2321(3) 0.64062(18) 0.43858(14) 0.0631(8) Uiso 1.000000 R
C3 C 0.4528(2) 0.57552(16) 0.43344(12) 0.0460(6) Uani 1.000000 .
C27 C 0.8191(3) 0.63295(17) 0.36398(14) 0.0533(7) Uani 1.000000 .
H27 H 0.7869(3) 0.68590(17) 0.37091(14) 0.0639(9) Uiso 1.000000 R
C28 C 0.9414(3) 0.62048(17) 0.36989(15) 0.0606(8) Uani 1.000000 .
H28 H 0.9916(3) 0.66506(17) 0.38055(15) 0.0727(10) Uiso 1.000000 R
C30 C 0.9162(3) 0.47663(18) 0.34457(15) 0.0585(8) Uani 1.000000 .
H30 H 0.9485(3) 0.42361(18) 0.33803(15) 0.0702(9) Uiso 1.000000 R
C21 C 0.4581(3) 0.80895(18) 0.45536(14) 0.0645(8) Uani 1.000000 .
H21 H 0.5152(3) 0.85153(18) 0.45934(14) 0.0774(10) Uiso 1.000000 R
C39 C 0.3907(3) 0.61274(16) 0.26262(15) 0.0538(7) Uani 1.000000 .
H39 H 0.3467(3) 0.58860(16) 0.29812(15) 0.0646(8) Uiso 1.000000 R
C14 C 0.2699(3) 0.58649(18) 0.61726(15) 0.0607(8) Uani 1.000000 .
H14 H 0.1887(3) 0.57329(18) 0.60980(15) 0.0728(10) Uiso 1.000000 R
C18 C 0.4794(3) 0.58018(19) 0.58783(14) 0.0621(8) Uani 1.000000 .
H18 H 0.5400(3) 0.56396(19) 0.56006(14) 0.0745(10) Uiso 1.000000 R
C23 C 0.2525(3) 0.76403(19) 0.45016(15) 0.0611(8) Uani 1.000000 .
H23 H 0.1698(3) 0.77656(19) 0.45053(15) 0.0734(10) Uiso 1.000000 R
C33 C 0.6352(3) 0.61639(18) 0.20531(15) 0.0588(8) Uani 1.000000 .
H33 H 0.5808(3) 0.62629(18) 0.16982(15) 0.0706(9) Uiso 1.000000 R
C44 C 0.3855(3) 0.70702(18) 0.27226(17) 0.0651(9) Uani 1.000000 .
H44a H 0.4282(3) 0.73475(18) 0.23846(17) 0.0781(10) Uiso 1.000000 R
H44b H 0.4260(3) 0.72127(18) 0.31105(17) 0.0781(10) Uiso 1.000000 R
C15 C 0.3006(4) 0.6302(2) 0.66931(17) 0.0801(11) Uani 1.000000 .
H15 H 0.2403(4) 0.6487(2) 0.69646(17) 0.0962(13) Uiso 1.000000 R
C32 C 1.1695(3) 0.4570(2) 0.35620(18) 0.0735(10) Uani 1.000000 .
H32a H 1.1343(3) 0.4166(2) 0.38395(18) 0.1102(14) Uiso 1.000000 R
H32b H 1.2556(3) 0.4604(2) 0.36351(18) 0.1102(14) Uiso 1.000000 R
H32c H 1.1550(3) 0.4405(2) 0.31378(18) 0.1102(14) Uiso 1.000000 R
C9 C 0.5014(4) 0.1801(2) 0.49591(19) 0.0801(11) Uani 1.000000 .
H9 H 0.5101(4) 0.1246(2) 0.50810(19) 0.0962(13) Uiso 1.000000 R
C38 C 0.6806(3) 0.7022(2) 0.22330(16) 0.0670(9) Uani 1.000000 .
H38a H 0.7364(3) 0.6973(2) 0.25818(16) 0.0804(11) Uiso 1.000000 R
H38b H 0.6121(3) 0.7360(2) 0.23677(16) 0.0804(11) Uiso 1.000000 R
C17 C 0.5095(4) 0.6233(2) 0.64069(17) 0.0828(11) Uani 1.000000 .
H17 H 0.5904(4) 0.6364(2) 0.64895(17) 0.0994(13) Uiso 1.000000 R
C43 C 0.2542(3) 0.7375(2) 0.27414(19) 0.0780(11) Uani 1.000000 .
H43a H 0.2133(3) 0.7127(2) 0.30974(19) 0.0936(13) Uiso 1.000000 R
H43b H 0.2533(3) 0.7977(2) 0.27948(19) 0.0936(13) Uiso 1.000000 R
C16 C 0.4195(5) 0.6475(2) 0.68126(18) 0.0911(13) Uani 1.000000 .
H16 H 0.4400(5) 0.6757(2) 0.71773(18) 0.1093(15) Uiso 1.000000 R
C40 C 0.3176(3) 0.5879(3) 0.20527(18) 0.0835(11) Uani 1.000000 .
H40a H 0.3587(3) 0.6083(3) 0.16821(18) 0.1002(13) Uiso 1.000000 R
H40b H 0.3140(3) 0.5274(3) 0.20269(18) 0.1002(13) Uiso 1.000000 R
C34 C 0.7388(4) 0.5652(2) 0.17904(18) 0.0856(11) Uani 1.000000 .
H34a H 0.7066(4) 0.5126(2) 0.16387(18) 0.1027(14) Uiso 1.000000 R
H34b H 0.7973(4) 0.5530(2) 0.21171(18) 0.1027(14) Uiso 1.000000 R
C11 C 0.5652(4) 0.2970(2) 0.43614(19) 0.0805(11) Uani 1.000000 .
H11 H 0.6184(4) 0.3193(2) 0.40677(19) 0.0966(13) Uiso 1.000000 R
C42 C 0.1874(4) 0.7158(3) 0.21570(19) 0.0877(12) Uani 1.000000 .
H42a H 0.1039(4) 0.7351(3) 0.21860(19) 0.1052(14) Uiso 1.000000 R
H42b H 0.2252(4) 0.7430(3) 0.18022(19) 0.1052(14) Uiso 1.000000 R
C10 C 0.5759(4) 0.2148(2) 0.4525(2) 0.0925(12) Uani 1.000000 .
H10 H 0.6346(4) 0.1819(2) 0.4331(2) 0.1110(15) Uiso 1.000000 R
C7 C 0.4029(4) 0.3119(2) 0.5048(2) 0.0910(13) Uani 1.000000 .
H7 H 0.3423(4) 0.3440(2) 0.5234(2) 0.1092(15) Uiso 1.000000 R
C37 C 0.7433(4) 0.7460(2) 0.1698(2) 0.0914(12) Uani 1.000000 .
H37a H 0.6848(4) 0.7570(2) 0.1368(2) 0.1097(15) Uiso 1.000000 R
H37b H 0.7745(4) 0.7993(2) 0.1842(2) 0.1097(15) Uiso 1.000000 R
C8 C 0.4143(4) 0.2288(2) 0.5212(2) 0.0991(14) Uani 1.000000 .
H8 H 0.3607(4) 0.2063(2) 0.5504(2) 0.1189(16) Uiso 1.000000 R
C25 C 0.3711(5) 0.9714(2) 0.4766(2) 0.1111(17) Uani 1.000000 .
H25a H 0.4213(5) 0.9576(2) 0.5118(2) 0.167(3) Uiso 1.000000 R
H25b H 0.3263(5) 1.0215(2) 0.4853(2) 0.167(3) Uiso 1.000000 R
H25c H 0.4216(5) 0.9799(2) 0.4405(2) 0.167(3) Uiso 1.000000 R
C35 C 0.8017(5) 0.6099(3) 0.1253(2) 0.1088(15) Uani 1.000000 .
H35a H 0.8708(5) 0.5769(3) 0.1116(2) 0.1305(19) Uiso 1.000000 R
H35b H 0.7461(5) 0.6152(3) 0.0903(2) 0.1305(19) Uiso 1.000000 R
C36 C 0.8446(4) 0.6952(3) 0.1440(2) 0.1109(16) Uani 1.000000 .
H36a H 0.9080(4) 0.6897(3) 0.1753(2) 0.1331(19) Uiso 1.000000 R
H36b H 0.8790(4) 0.7236(3) 0.1082(2) 0.1331(19) Uiso 1.000000 R
C41 C 0.1879(4) 0.6221(3) 0.2070(2) 0.0922(13) Uani 1.000000 .
H41a H 0.1469(4) 0.6086(3) 0.1681(2) 0.1107(15) Uiso 1.000000 R
H41b H 0.1433(4) 0.5955(3) 0.2407(2) 0.1107(15) Uiso 1.000000 R
B1 B 0.5210(4) 0.4435(2) 0.2434(2) 0.0687(10) Uani 1.000000 .
H1a H 0.4498(4) 0.4248(2) 0.2765(2) 0.0824(12) Uiso 1.000000 R
H1b H 0.6157(4) 0.4148(2) 0.2570(2) 0.0824(12) Uiso 1.000000 R
H1c H 0.5042(4) 0.4437(2) 0.1959(2) 0.0824(12) Uiso 1.000000 R

loop_
_atom_site_aniso_label
_atom_site_aniso_U_11
_atom_site_aniso_U_22
_atom_site_aniso_U_33
_atom_site_aniso_U_12
_atom_site_aniso_U_13
_atom_site_aniso_U_23
P1 0.0442(4) 0.0425(3) 0.0573(4) -0.0035(3) 0.0043(3) -0.0034(3)
O1 0.0504(11) 0.0420(10) 0.0597(11) 0.0052(9) 0.0088(10) -0.0005(8)
O4 0.0453(12) 0.0660(13) 0.1063(18) 0.0036(10) -0.0128(12) -0.0103(12)
O2 0.0526(13) 0.0856(15) 0.0868(15) -0.0254(11) 0.0171(12) -0.0195(12)
O3 0.111(2) 0.0483(13) 0.108(2) 0.0186(13) -0.0126(17) -0.0137(12)
C19 0.0448(16) 0.0453(14) 0.0478(15) 0.0004(13) 0.0015(13) -0.0026(12)
C5 0.0489(15) 0.0442(14) 0.0549(15) -0.0026(14) 0.0006(14) 0.0004(13)
C12 0.0443(16) 0.0464(15) 0.0612(18) -0.0016(13) 0.0052(14) 0.0015(13)
C26 0.0431(15) 0.0477(15) 0.0489(15) -0.0026(13) 0.0026(12) -0.0031(12)
C4 0.0429(15) 0.0454(14) 0.0535(16) -0.0034(12) 0.0006(13) -0.0038(12)
C1 0.0430(15) 0.0411(14) 0.0553(16) 0.0018(12) 0.0047(13) -0.0015(12)
C13 0.0528(17) 0.0379(13) 0.0537(16) -0.0016(13) 0.0078(13) 0.0032(12)
C31 0.0449(17) 0.0471(16) 0.079(2) -0.0033(13) 0.0014(15) -0.0126(15)
C2 0.0449(15) 0.0427(15) 0.0566(16) 0.0022(12) 0.0012(14) -0.0015(12)
C20 0.0455(17) 0.0528(17) 0.0652(18) -0.0003(13) 0.0005(14) -0.0068(14)
C29 0.0423(16) 0.0599(18) 0.0631(18) -0.0029(13) -0.0047(14) -0.0036(14)
C6 0.0484(17) 0.0451(15) 0.0614(18) -0.0005(13) -0.0052(15) -0.0015(13)
C22 0.079(2) 0.0437(16) 0.065(2) 0.0077(16) -0.0010(17) -0.0053(14)
C24 0.0444(16) 0.0502(16) 0.0631(17) -0.0010(13) 0.0039(14) -0.0036(14)
C3 0.0387(14) 0.0455(15) 0.0538(16) -0.0001(13) 0.0010(13) -0.0031(12)
C27 0.0528(18) 0.0440(15) 0.0630(18) 0.0002(14) 0.0011(15) -0.0047(13)
C28 0.055(2) 0.0492(16) 0.078(2) -0.0062(14) -0.0069(17) -0.0068(14)
C30 0.0510(17) 0.0461(15) 0.078(2) 0.0016(13) 0.0024(16) -0.0072(14)
C21 0.075(2) 0.0499(17) 0.069(2) -0.0120(16) -0.0040(19) -0.0048(14)
C39 0.0463(16) 0.0550(16) 0.0602(17) -0.0041(13) 0.0024(15) 0.0018(14)
C14 0.063(2) 0.0517(17) 0.067(2) 0.0011(15) 0.0127(17) 0.0064(14)
C18 0.058(2) 0.0663(19) 0.0617(19) -0.0108(16) 0.0064(15) -0.0033(15)
C23 0.0516(19) 0.0606(19) 0.071(2) 0.0122(15) -0.0002(16) -0.0050(15)
C33 0.0599(19) 0.0613(18) 0.0552(18) -0.0073(15) 0.0084(16) -0.0020(14)
C44 0.0549(18) 0.0580(17) 0.082(2) 0.0046(15) 0.0021(17) -0.0039(16)
C15 0.110(3) 0.063(2) 0.068(2) -0.007(2) 0.025(2) -0.0121(17)
C32 0.0508(18) 0.073(2) 0.096(3) 0.0124(17) -0.0097(18) -0.0092(19)
C9 0.087(3) 0.0466(18) 0.107(3) 0.0002(19) -0.029(2) 0.0100(19)
C38 0.065(2) 0.0636(19) 0.072(2) -0.0135(17) 0.0089(17) -0.0006(15)
C17 0.083(3) 0.092(3) 0.073(2) -0.031(2) -0.004(2) -0.008(2)
C43 0.063(2) 0.070(2) 0.102(3) 0.0140(18) 0.006(2) -0.0056(19)
C16 0.129(4) 0.081(2) 0.063(2) -0.030(3) 0.011(3) -0.0139(18)
C40 0.072(2) 0.091(3) 0.087(3) 0.011(2) -0.021(2) -0.020(2)
C34 0.086(3) 0.076(2) 0.095(3) 0.002(2) 0.036(2) -0.012(2)
C11 0.083(3) 0.0549(19) 0.104(3) 0.0147(18) 0.020(2) 0.0091(18)
C42 0.066(2) 0.108(3) 0.089(3) 0.025(2) -0.010(2) 0.007(2)
C10 0.090(3) 0.057(2) 0.131(3) 0.019(2) 0.005(3) 0.005(2)
C7 0.101(3) 0.0548(19) 0.117(3) 0.008(2) 0.039(3) 0.017(2)
C37 0.093(3) 0.088(3) 0.093(3) -0.032(2) 0.015(2) 0.014(2)
C8 0.103(3) 0.065(2) 0.130(4) -0.001(2) 0.031(3) 0.030(2)
C25 0.179(5) 0.0438(18) 0.111(3) 0.006(2) -0.042(3) -0.008(2)
C35 0.106(4) 0.121(4) 0.100(3) -0.012(3) 0.048(3) -0.017(3)
C36 0.096(3) 0.126(4) 0.111(4) -0.039(3) 0.040(3) 0.002(3)
C41 0.064(2) 0.106(3) 0.106(3) 0.014(2) -0.027(2) -0.016(2)
B1 0.071(2) 0.0536(18) 0.082(3) -0.0076(18) -0.005(2) -0.0151(19)

loop_
_atom_type_symbol
_atom_type_scat_dispersion_real
_atom_type_scat_dispersion_imag
_atom_type_scat_Cromer_Mann_a1
_atom_type_scat_Cromer_Mann_a2
_atom_type_scat_Cromer_Mann_a3
_atom_type_scat_Cromer_Mann_a4
_atom_type_scat_Cromer_Mann_b1
_atom_type_scat_Cromer_Mann_b2
_atom_type_scat_Cromer_Mann_b3
_atom_type_scat_Cromer_Mann_b4
_atom_type_scat_Cromer_Mann_c
_atom_type_scat_source
_atom_type_scat_dispersion_source
B 0.00141 0.00067 2.05450 1.33260 1.09790 0.70680 23.21850 1.02100 60.34980 0.14030 -0.19320 'International Tables Volume C Table 6.1.1.4 (pp. 500-502)' 'Henke, Gullikson and Davis, At. Data and Nucl. Data Tables, 1993, 54, 2'
C 0.00347 0.00161 2.31000 1.02000 1.58860 0.86500 20.84390 10.20750 0.56870 51.65120 0.21560 'International Tables Volume C Table 6.1.1.4 (pp. 500-502)' 'Henke, Gullikson and Davis, At. Data and Nucl. Data Tables, 1993, 54, 2'
H 0.00000 0.00000 0.49300 0.32291 0.14019 0.04081 10.51090 26.12570 3.14236 57.79970 0.00304 'International Tables Volume C Table 6.1.1.4 (pp. 500-502)' 'Henke, Gullikson and Davis, At. Data and Nucl. Data Tables, 1993, 54, 2'
O 0.01158 0.00611 3.04850 2.28680 1.54630 0.86700 13.27710 5.70110 0.32390 32.90890 0.25080 'International Tables Volume C Table 6.1.1.4 (pp. 500-502)' 'Henke, Gullikson and Davis, At. Data and Nucl. Data Tables, 1993, 54, 2'
P 0.10434 0.09671 6.43450 4.17910 1.78000 1.49080 1.90670 27.15700 0.52600 68.16450 1.11490 'International Tables Volume C Table 6.1.1.4 (pp. 500-502)' 'Henke, Gullikson and Davis, At. Data and Nucl. Data Tables, 1993, 54, 2'

loop_
_geom_angle_atom_site_label_1
_geom_angle_atom_site_label_2
_geom_angle_atom_site_label_3
_geom_angle
_geom_angle_site_symmetry_1
_geom_angle_site_symmetry_3
_geom_angle_publ_flag
C39 P1 C1 104.16(13) . . ?
C33 P1 C1 106.82(14) . . ?
C33 P1 C39 107.10(14) . . ?
B1 P1 C1 115.30(15) . . ?
B1 P1 C39 109.49(15) . . ?
B1 P1 C33 113.30(16) . . ?
C2 O1 C5 107.9(2) . . ?
C32 O4 C29 117.2(2) . . ?
C25 O3 C22 117.1(3) . . ?
C24 C19 C20 117.8(3) . . ?
C3 C19 C20 121.3(2) . . ?
C3 C19 C24 120.9(2) . . ?
C4 C5 O1 108.9(2) . . ?
C6 C5 O1 115.0(2) . . ?
C6 C5 C4 136.0(3) . . ?
C4 C12 O2 121.5(3) . . ?
C13 C12 O2 120.7(3) . . ?
C13 C12 C4 117.8(2) . . ?
C31 C26 C1 122.5(2) . . ?
C27 C26 C1 119.8(2) . . ?
C27 C26 C31 117.8(3) . . ?
C12 C4 C5 129.4(2) . . ?
C3 C4 C5 107.5(2) . . ?
C3 C4 C12 123.1(2) . . ?
C26 C1 P1 115.26(18) . . ?
H1 C1 P1 105.8 . . ?
H1 C1 C26 105.65(14) . . ?
C2 C1 P1 111.29(18) . . ?
C2 C1 C26 112.4(2) . . ?
C2 C1 H1 105.58(14) . . ?
C14 C13 C12 119.1(3) . . ?
C18 C13 C12 122.0(3) . . ?
C18 C13 C14 118.8(3) . . ?
H31 C31 C26 119.2 . . ?
C30 C31 C26 121.6(3) . . ?
C30 C31 H31 119.21(17) . . ?
C1 C2 O1 116.8(2) . . ?
C3 C2 O1 110.3(2) . . ?
C3 C2 C1 132.9(2) . . ?
H20 C20 C19 119.54(16) . . ?
C21 C20 C19 121.2(3) . . ?
C21 C20 H20 119.2 . . ?
C28 C29 O4 116.1(3) . . ?
C30 C29 O4 125.0(3) . . ?
C30 C29 C28 119.0(3) . . ?
C11 C6 C5 121.1(3) . . ?
C7 C6 C5 122.3(3) . . ?
C7 C6 C11 116.6(3) . . ?
C21 C22 O3 125.1(3) . . ?
C23 C22 O3 115.0(3) . . ?
C23 C22 C21 119.9(3) . . ?
H24 C24 C19 119.5 . . ?
C23 C24 C19 120.9(3) . . ?
C23 C24 H24 119.58(19) . . ?
C4 C3 C19 126.9(2) . . ?
C2 C3 C19 127.7(2) . . ?
C2 C3 C4 105.4(2) . . ?
H27 C27 C26 119.20(16) . . ?
C28 C27 C26 121.3(3) . . ?
C28 C27 H27 119.5 . . ?
C27 C28 C29 120.7(3) . . ?
H28 C28 C29 119.7 . . ?
H28 C28 C27 119.64(17) . . ?
C29 C30 C31 119.7(3) . . ?
H30 C30 C31 120.27(17) . . ?
H30 C30 C29 120.0 . . ?
C22 C21 C20 119.7(3) . . ?
H21 C21 C20 120.2 . . ?
H21 C21 C22 120.10(18) . . ?
H39 C39 P1 105.6 . . ?
C44 C39 P1 118.5(2) . . ?
C44 C39 H39 105.45(18) . . ?
C40 C39 P1 110.6(2) . . ?
C40 C39 H39 105.3(2) . . ?
C40 C39 C44 110.4(3) . . ?
H14 C14 C13 119.85(18) . . ?
C15 C14 C13 120.4(3) . . ?
C15 C14 H14 119.7 . . ?
H18 C18 C13 119.79(17) . . ?
C17 C18 C13 120.4(3) . . ?
C17 C18 H18 119.8 . . ?
C24 C23 C22 120.4(3) . . ?
H23 C23 C22 119.8 . . ?
H23 C23 C24 119.79(19) . . ?
H33 C33 P1 104.5 . . ?
C38 C33 P1 117.1(2) . . ?
C38 C33 H33 104.59(19) . . ?
C34 C33 P1 114.4(2) . . ?
C34 C33 H33 105.0(2) . . ?
C34 C33 C38 109.8(3) . . ?
H44a C44 C39 109.5 . . ?
H44b C44 C39 109.4 . . ?
H44b C44 H44a 108.1 . . ?
C43 C44 C39 110.8(3) . . ?
C43 C44 H44a 109.3(2) . . ?
C43 C44 H44b 109.7(2) . . ?
H15 C15 C14 120.0 . . ?
C16 C15 C14 119.9(4) . . ?
C16 C15 H15 120.1(2) . . ?
H32a C32 O4 109.1 . . ?
H32b C32 O4 109.6 . . ?
H32b C32 H32a 109.5 . . ?
H32c C32 O4 109.8 . . ?
H32c C32 H32a 109.5 . . ?
H32c C32 H32b 109.5 . . ?
C10 C9 H9 121.3 . . ?
C8 C9 H9 120.8(2) . . ?
C8 C9 C10 117.9(3) . . ?
H38a C38 C33 109.32(19) . . ?
H38b C38 C33 109.08(18) . . ?
H38b C38 H38a 107.8 . . ?
C37 C38 C33 112.2(3) . . ?
C37 C38 H38a 109.5 . . ?
C37 C38 H38b 108.7 . . ?
H17 C17 C18 120.2(2) . . ?
C16 C17 C18 119.6(4) . . ?
C16 C17 H17 120.2 . . ?
H43a C43 C44 109.2(2) . . ?
H43b C43 C44 109.28(18) . . ?
H43b C43 H43a 108.0 . . ?
C42 C43 C44 111.7(3) . . ?
C42 C43 H43a 109.7 . . ?
C42 C43 H43b 109.0 . . ?
C17 C16 C15 121.0(4) . . ?
H16 C16 C15 119.3(2) . . ?
H16 C16 C17 119.7 . . ?
H40a C40 C39 109.1 . . ?
H40b C40 C39 109.2 . . ?
H40b C40 H40a 107.9 . . ?
C41 C40 C39 112.3(3) . . ?
C41 C40 H40a 109.4(3) . . ?
C41 C40 H40b 108.7(2) . . ?
H34a C34 C33 108.7 . . ?
H34b C34 C33 109.9 . . ?
H34b C34 H34a 107.9 . . ?
C35 C34 C33 111.7(3) . . ?
C35 C34 H34a 108.6(2) . . ?
C35 C34 H34b 109.9(3) . . ?
H11 C11 C6 119.1 . . ?
C10 C11 C6 121.7(4) . . ?
C10 C11 H11 119.2(3) . . ?
H42a C42 C43 109.7 . . ?
H42b C42 C43 110.0 . . ?
H42b C42 H42a 108.2 . . ?
C41 C42 C43 109.4(3) . . ?
C41 C42 H42a 109.2(2) . . ?
C41 C42 H42b 110.3(3) . . ?
C11 C10 C9 121.1(4) . . ?
H10 C10 C9 119.5(2) . . ?
H10 C10 C11 119.3 . . ?
H7 C7 C6 119.4 . . ?
C8 C7 C6 121.5(4) . . ?
C8 C7 H7 119.2(3) . . ?
H37a C37 C38 109.6 . . ?
H37b C37 C38 109.0 . . ?
H37b C37 H37a 107.9 . . ?
C36 C37 C38 111.7(4) . . ?
C36 C37 H37a 109.0(3) . . ?
C36 C37 H37b 109.6(2) . . ?
C7 C8 C9 121.2(4) . . ?
H8 C8 C9 119.7(2) . . ?
H8 C8 C7 119.1 . . ?
H25a C25 O3 109.5 . . ?
H25b C25 O3 109.3 . . ?
H25b C25 H25a 109.5 . . ?
H25c C25 O3 109.6 . . ?
H25c C25 H25a 109.5 . . ?
H25c C25 H25b 109.5 . . ?
H35a C35 C34 109.2 . . ?
H35b C35 C34 109.9 . . ?
H35b C35 H35a 107.9 . . ?
C36 C35 C34 111.5(4) . . ?
C36 C35 H35a 109.3(3) . . ?
C36 C35 H35b 109.0(3) . . ?
C35 C36 C37 111.2(4) . . ?
H36a C36 C37 109.3 . . ?
H36a C36 C35 109.2(3) . . ?
H36b C36 C37 109.2 . . ?
H36b C36 C35 109.7(2) . . ?
H36b C36 H36a 108.1 . . ?
C42 C41 C40 111.2(3) . . ?
H41a C41 C40 109.5 . . ?
H41a C41 C42 108.9(2) . . ?
H41b C41 C40 109.4 . . ?
H41b C41 C42 109.9(3) . . ?
H41b C41 H41a 107.9 . . ?
H1a B1 P1 102.3 . . ?
H1b B1 P1 103.2 . . ?
H1b B1 H1a 111.3 . . ?
H1c B1 P1 102.9 . . ?
H1c B1 H1a 120.6 . . ?
H1c B1 H1b 113.8 . . ?

loop_
_geom_bond_atom_site_label_1
_geom_bond_atom_site_label_2
_geom_bond_distance
_geom_bond_site_symmetry_2
_geom_bond_publ_flag
P1 C1 1.859(3) . ?
P1 C39 1.846(3) . ?
P1 C33 1.826(3) . ?
P1 B1 1.937(3) . ?
O1 C5 1.361(3) . ?
O1 C2 1.371(3) . ?
O4 C29 1.369(3) . ?
O4 C32 1.421(4) . ?
O2 C12 1.224(3) . ?
O3 C22 1.368(4) . ?
O3 C25 1.417(5) . ?
C19 C20 1.382(4) . ?
C19 C24 1.389(4) . ?
C19 C3 1.468(4) . ?
C5 C4 1.360(4) . ?
C5 C6 1.456(4) . ?
C12 C4 1.480(4) . ?
C12 C13 1.475(4) . ?
C26 C1 1.526(4) . ?
C26 C31 1.377(4) . ?
C26 C27 1.388(4) . ?
C4 C3 1.441(4) . ?
C1 H1 0.9800 . ?
C1 C2 1.490(4) . ?
C13 C14 1.394(4) . ?
C13 C18 1.381(4) . ?
C31 H31 0.9300 . ?
C31 C30 1.390(4) . ?
C2 C3 1.352(4) . ?
C20 H20 0.9300 . ?
C20 C21 1.390(4) . ?
C29 C28 1.387(4) . ?
C29 C30 1.376(4) . ?
C6 C11 1.370(4) . ?
C6 C7 1.360(4) . ?
C22 C21 1.365(5) . ?
C22 C23 1.375(4) . ?
C24 H24 0.9300 . ?
C24 C23 1.373(4) . ?
C27 H27 0.9300 . ?
C27 C28 1.364(4) . ?
C28 H28 0.9300 . ?
C30 H30 0.9300 . ?
C21 H21 0.9300 . ?
C39 H39 0.9800 . ?
C39 C44 1.524(4) . ?
C39 C40 1.520(5) . ?
C14 H14 0.9300 . ?
C14 C15 1.359(5) . ?
C18 H18 0.9300 . ?
C18 C17 1.366(5) . ?
C23 H23 0.9300 . ?
C33 H33 0.9800 . ?
C33 C38 1.511(4) . ?
C33 C34 1.511(5) . ?
C44 H44a 0.9700 . ?
C44 H44b 0.9700 . ?
C44 C43 1.522(4) . ?
C15 H15 0.9300 . ?
C15 C16 1.360(6) . ?
C32 H32a 0.9600 . ?
C32 H32b 0.9600 . ?
C32 H32c 0.9600 . ?
C9 H9 0.9300 . ?
C9 C10 1.357(6) . ?
C9 C8 1.348(5) . ?
C38 H38a 0.9700 . ?
C38 H38b 0.9700 . ?
C38 C37 1.510(5) . ?
C17 H17 0.9300 . ?
C17 C16 1.372(5) . ?
C43 H43a 0.9700 . ?
C43 H43b 0.9700 . ?
C43 C42 1.492(5) . ?
C16 H16 0.9300 . ?
C40 H40a 0.9700 . ?
C40 H40b 0.9700 . ?
C40 C41 1.526(5) . ?
C34 H34a 0.9700 . ?
C34 H34b 0.9700 . ?
C34 C35 1.521(5) . ?
C11 H11 0.9300 . ?
C11 C10 1.367(5) . ?
C42 H42a 0.9700 . ?
C42 H42b 0.9700 . ?
C42 C41 1.511(5) . ?
C10 H10 0.9300 . ?
C7 H7 0.9300 . ?
C7 C8 1.381(5) . ?
C37 H37a 0.9700 . ?
C37 H37b 0.9700 . ?
C37 C36 1.485(6) . ?
C8 H8 0.9300 . ?
C25 H25a 0.9600 . ?
C25 H25b 0.9600 . ?
C25 H25c 0.9600 . ?
C35 H35a 0.9700 . ?
C35 H35b 0.9700 . ?
C35 C36 1.498(6) . ?
C36 H36a 0.9700 . ?
C36 H36b 0.9700 . ?
C41 H41a 0.9700 . ?
C41 H41b 0.9700 . ?
B1 H1a 1.0979 . ?
B1 H1b 1.1735 . ?
B1 H1c 1.0342 . ?

loop_
_geom_torsion_atom_site_label_1
_geom_torsion_atom_site_label_2
_geom_torsion_atom_site_label_3
_geom_torsion_atom_site_label_4
_geom_torsion
_geom_torsion_site_symmetry_1
_geom_torsion_site_symmetry_2
_geom_torsion_site_symmetry_3
_geom_torsion_site_symmetry_4
_geom_torsion_publ_flag
P1 C1 C26 C31 -59.5(2) . . . . ?
P1 C1 C26 C27 120.7(2) . . . . ?
P1 C1 C2 O1 74.78(19) . . . . ?
P1 C1 C2 C3 -106.1(2) . . . . ?
P1 C39 C44 C43 -177.4(3) . . . . ?
P1 C39 C40 C41 174.3(3) . . . . ?
P1 C33 C38 C37 -172.6(3) . . . . ?
P1 C33 C34 C35 171.5(3) . . . . ?
O1 C5 C4 C12 -177.8(2) . . . . ?
O1 C5 C4 C3 -1.0(2) . . . . ?
O1 C5 C6 C11 6.7(3) . . . . ?
O1 C5 C6 C7 -174.1(3) . . . . ?
O1 C2 C1 C26 -56.2(3) . . . . ?
O1 C2 C3 C19 -179.5(2) . . . . ?
O1 C2 C3 C4 -2.0(3) . . . . ?
O4 C29 C28 C27 -179.8(3) . . . . ?
O4 C29 C30 C31 -180.0(3) . . . . ?
O2 C12 C4 C5 -64.6(4) . . . . ?
O2 C12 C4 C3 119.1(3) . . . . ?
O2 C12 C13 C14 -16.6(3) . . . . ?
O2 C12 C13 C18 160.2(3) . . . . ?
O3 C22 C21 C20 180.0(3) . . . . ?
O3 C22 C23 C24 -179.4(3) . . . . ?
C19 C20 C21 C22 0.3(4) . . . . ?
C19 C24 C23 C22 -1.1(4) . . . . ?
C19 C3 C4 C5 179.4(3) . . . . ?
C19 C3 C4 C12 -3.6(3) . . . . ?
C19 C3 C2 C1 1.3(4) . . . . ?
C5 C4 C12 C13 115.8(3) . . . . ?
C5 C4 C3 C2 1.8(3) . . . . ?
C5 C6 C11 C10 178.3(4) . . . . ?
C5 C6 C7 C8 -178.2(4) . . . . ?
C12 C4 C3 C2 178.9(3) . . . . ?
C12 C13 C14 C15 177.2(3) . . . . ?
C12 C13 C18 C17 -176.3(3) . . . . ?
C26 C1 C2 C3 122.9(2) . . . . ?
C26 C31 C30 C29 0.3(4) . . . . ?
C26 C27 C28 C29 -0.7(4) . . . . ?
C4 C3 C2 C1 178.86(19) . . . . ?
C13 C14 C15 C16 -1.4(4) . . . . ?
C13 C18 C17 C16 -0.2(4) . . . . ?
C31 C30 C29 C28 0.1(4) . . . . ?
C20 C21 C22 C23 -1.3(4) . . . . ?
C6 C11 C10 C9 -0.4(5) . . . . ?
C6 C7 C8 C9 0.2(5) . . . . ?
C39 C44 C43 C42 -58.2(3) . . . . ?
C39 C40 C41 C42 54.9(4) . . . . ?
C14 C15 C16 C17 1.6(4) . . . . ?
C18 C17 C16 C15 -0.8(4) . . . . ?
C33 C38 C37 C36 -55.7(4) . . . . ?
C33 C34 C35 C36 55.3(4) . . . . ?
C44 C43 C42 C41 59.3(4) . . . . ?
C38 C37 C36 C35 55.1(4) . . . . ?
C43 C42 C41 C40 -57.2(4) . . . . ?
C34 C35 C36 C37 -55.0(5) . . . . ?
